data_7037051
loop_
_publ_author_name
'Duval, Sylvain'
'Sobanska, Sophie'
'Roussel, Pascal'
'Loiseau, Thierry'

_publ_section_title
;
 B-\a-[AsW9O33](9-) polyoxometalates incorporating hexanuclear uranium
 {U6O8}-like clusters bearing the U(IV) form or unprecedented mixed
 valence U(IV)/U(VI) involving direct U(VI)[double bond, length as
 m-dash]O-U(IV) bonding.
;
_journal_issue 46
_journal_name_full 'Dalton transactions (Cambridge, England : 2003)'
_journal_page_first 19772
_journal_page_last 19776
_journal_paper_doi 10.1039/c5dt02932e
_journal_volume 44
_journal_year 2015
_chemical_formula_moiety 'As4 Na12 O188 U6 W36, 10(O)'
_chemical_formula_sum 'As4 Na12 O198 U6 W36'
_chemical_formula_weight 11790.34
_space_group_crystal_system cubic
_space_group_IT_number 203
_space_group_name_Hall '-F 2uv 2vw 3'
_space_group_name_H-M_alt 'F d -3 :2'
_symmetry_space_group_name_Hall '-F 2uv 2vw 3'
_symmetry_space_group_name_H-M 'F d -3 :2'
_audit_creation_date 2015-09-11
_audit_creation_method
;
Olex2 1.2
(compiled 2015.01.26 svn.r3150 for OlexSys, GUI svn.r4998)
;
_audit_update_record
;
2015-10-09 deposited with the CCDC.
2015-10-21 downloaded from the CCDC.
;
_cell_angle_alpha 90
_cell_angle_beta 90
_cell_angle_gamma 90
_cell_formula_units_Z 8
_cell_length_a 38.6891(8)
_cell_length_b 38.6891(8)
_cell_length_c 38.6891(8)
_cell_measurement_reflns_used 8246
_cell_measurement_temperature 100(2)
_cell_measurement_theta_max 24.89
_cell_measurement_theta_min 2.74
_cell_volume 57912(2)
_computing_data_collection 'Bruker APEX2'
_computing_molecular_graphics 'Olex2 (Dolomanov et al., 2009)'
_computing_publication_material 'Olex2 (Dolomanov et al., 2009)'
_computing_structure_refinement 'XL (Sheldrick, 2008)'
_diffrn_ambient_temperature 100.01
_diffrn_measured_fraction_theta_full 1.000
_diffrn_measured_fraction_theta_max 1.000
_diffrn_measurement_device_type 'Bruker APEX-II CCD'
_diffrn_measurement_method '\f and \w scans'
_diffrn_radiation_type MoK\a
_diffrn_radiation_wavelength 0.71073
_diffrn_reflns_av_R_equivalents 0.0800
_diffrn_reflns_av_unetI/netI 0.0368
_diffrn_reflns_laue_measured_fraction_full 1.000
_diffrn_reflns_laue_measured_fraction_max 1.000
_diffrn_reflns_limit_h_max 48
_diffrn_reflns_limit_h_min -33
_diffrn_reflns_limit_k_max 35
_diffrn_reflns_limit_k_min -48
_diffrn_reflns_limit_l_max 46
_diffrn_reflns_limit_l_min -47
_diffrn_reflns_number 60048
_diffrn_reflns_point_group_measured_fraction_full 1.000
_diffrn_reflns_point_group_measured_fraction_max 1.000
_diffrn_reflns_theta_full 25.242
_diffrn_reflns_theta_max 26.380
_diffrn_reflns_theta_min 1.053
_exptl_absorpt_coefficient_mu 18.126
_exptl_absorpt_correction_T_max 0.3883
_exptl_absorpt_correction_T_min 0.2168
_exptl_absorpt_correction_type numerical
_exptl_absorpt_process_details 'SADABS 'numerical''
_exptl_crystal_colour 'clear dark brown'
_exptl_crystal_colour_lustre clear
_exptl_crystal_colour_modifier dark
_exptl_crystal_colour_primary brown
_exptl_crystal_density_diffrn 2.705
_exptl_crystal_description octahedral
_exptl_crystal_F_000 40512
_exptl_crystal_size_max 0.1
_exptl_crystal_size_mid 0.1
_exptl_crystal_size_min 0.1
_refine_diff_density_max 3.096
_refine_diff_density_min -0.884
_refine_diff_density_rms 0.242
_refine_ls_extinction_method none
_refine_ls_goodness_of_fit_ref 1.052
_refine_ls_hydrogen_treatment undef
_refine_ls_matrix_type full
_refine_ls_number_parameters 184
_refine_ls_number_reflns 4979
_refine_ls_number_restraints 0
_refine_ls_restrained_S_all 1.052
_refine_ls_R_factor_all 0.0558
_refine_ls_R_factor_gt 0.0385
_refine_ls_shift/su_max 0.002
_refine_ls_shift/su_mean 0.000
_refine_ls_structure_factor_coef Fsqd
_refine_ls_weighting_details 'w=1/[\s^2^(Fo^2^)+(0.0405P)^2^+4125.6763P] where P=(Fo^2^+2Fc^2^)/3'
_refine_ls_weighting_scheme calc
_refine_ls_wR_factor_gt 0.0894
_refine_ls_wR_factor_ref 0.1001
_reflns_Friedel_coverage 0.000
_reflns_number_gt 4233
_reflns_number_total 4979
_reflns_threshold_expression 'I > 2\s(I)'
_cod_data_source_file c5dt02932e2.cif
_cod_data_source_block sd182cubicf-3d_sq
_cod_depositor_comments 'Adding full bibliography for 7037049--7037051.cif.'
_cod_original_cell_volume 57912(4)
_cod_database_code 7037051
_shelx_space_group_comment
;
The symmetry employed for this shelxl refinement is uniquely defined
by the following loop, which should always be used as a source of
symmetry information in preference to the above space-group names.
They are only intended as comments.
;
_olex2_refinement_description
;
1. Twinned data refinement
 Scales: 0.5064(12) 0.4936(12)
2. Others
 Fixed Sof: O5AA(0.5)
;
_shelx_shelxl_version_number 2014/7
_olex2_submission_special_instructions 'No special instructions were received'

loop_
_space_group_symop_operation_xyz
'x, y, z'
'z, x, y'
'y, z, x'
'-y+1/4, -z+1/4, x'
'z, -x+1/4, -y+1/4'
'-y+1/4, z, -x+1/4'
'-z+1/4, -x+1/4, y'
'-z+1/4, x, -y+1/4'
'y, -z+1/4, -x+1/4'
'-x+1/4, -y+1/4, z'
'x, -y+1/4, -z+1/4'
'-x+1/4, y, -z+1/4'
'x, y+1/2, z+1/2'
'z, x+1/2, y+1/2'
'y, z+1/2, x+1/2'
'-y+1/4, -z+3/4, x+1/2'
'z, -x+3/4, -y+3/4'
'-y+1/4, z+1/2, -x+3/4'
'-z+1/4, -x+3/4, y+1/2'
'-z+1/4, x+1/2, -y+3/4'
'y, -z+3/4, -x+3/4'
'-x+1/4, -y+3/4, z+1/2'
'x, -y+3/4, -z+3/4'
'-x+1/4, y+1/2, -z+3/4'
'x+1/2, y, z+1/2'
'z+1/2, x, y+1/2'
'y+1/2, z, x+1/2'
'-y+3/4, -z+1/4, x+1/2'
'z+1/2, -x+1/4, -y+3/4'
'-y+3/4, z, -x+3/4'
'-z+3/4, -x+1/4, y+1/2'
'-z+3/4, x, -y+3/4'
'y+1/2, -z+1/4, -x+3/4'
'-x+3/4, -y+1/4, z+1/2'
'x+1/2, -y+1/4, -z+3/4'
'-x+3/4, y, -z+3/4'
'x+1/2, y+1/2, z'
'z+1/2, x+1/2, y'
'y+1/2, z+1/2, x'
'-y+3/4, -z+3/4, x'
'z+1/2, -x+3/4, -y+1/4'
'-y+3/4, z+1/2, -x+1/4'
'-z+3/4, -x+3/4, y'
'-z+3/4, x+1/2, -y+1/4'
'y+1/2, -z+3/4, -x+1/4'
'-x+3/4, -y+3/4, z'
'x+1/2, -y+3/4, -z+1/4'
'-x+3/4, y+1/2, -z+1/4'
'-x, -y, -z'
'-z, -x, -y'
'-y, -z, -x'
'y-1/4, z-1/4, -x'
'-z, x-1/4, y-1/4'
'y-1/4, -z, x-1/4'
'z-1/4, x-1/4, -y'
'z-1/4, -x, y-1/4'
'-y, z-1/4, x-1/4'
'x-1/4, y-1/4, -z'
'-x, y-1/4, z-1/4'
'x-1/4, -y, z-1/4'
'-x, -y+1/2, -z+1/2'
'-z, -x+1/2, -y+1/2'
'-y, -z+1/2, -x+1/2'
'y-1/4, z+1/4, -x+1/2'
'-z, x+1/4, y+1/4'
'y-1/4, -z+1/2, x+1/4'
'z-1/4, x+1/4, -y+1/2'
'z-1/4, -x+1/2, y+1/4'
'-y, z+1/4, x+1/4'
'x-1/4, y+1/4, -z+1/2'
'-x, y+1/4, z+1/4'
'x-1/4, -y+1/2, z+1/4'
'-x+1/2, -y, -z+1/2'
'-z+1/2, -x, -y+1/2'
'-y+1/2, -z, -x+1/2'
'y+1/4, z-1/4, -x+1/2'
'-z+1/2, x-1/4, y+1/4'
'y+1/4, -z, x+1/4'
'z+1/4, x-1/4, -y+1/2'
'z+1/4, -x, y+1/4'
'-y+1/2, z-1/4, x+1/4'
'x+1/4, y-1/4, -z+1/2'
'-x+1/2, y-1/4, z+1/4'
'x+1/4, -y, z+1/4'
'-x+1/2, -y+1/2, -z'
'-z+1/2, -x+1/2, -y'
'-y+1/2, -z+1/2, -x'
'y+1/4, z+1/4, -x'
'-z+1/2, x+1/4, y-1/4'
'y+1/4, -z+1/2, x-1/4'
'z+1/4, x+1/4, -y'
'z+1/4, -x+1/2, y-1/4'
'-y+1/2, z+1/4, x-1/4'
'x+1/4, y+1/4, -z'
'-x+1/2, y+1/4, z-1/4'
'x+1/4, -y+1/2, z-1/4'

loop_
_atom_site_label
_atom_site_type_symbol
_atom_site_fract_x
_atom_site_fract_y
_atom_site_fract_z
_atom_site_U_iso_or_equiv
_atom_site_adp_type
_atom_site_occupancy
_atom_site_site_symmetry_order
_atom_site_calc_flag
_atom_site_refinement_flags_posn
_atom_site_refinement_flags_adp
_atom_site_refinement_flags_occupancy
U1 U 0.3750 0.44585(2) 0.3750 0.02063(14) Uani 1 2 d S T P
W2 W 0.23673(2) 0.51855(2) 0.44824(2) 0.03243(15) Uani 1 1 d . . .
W3 W 0.30309(2) 0.51902(2) 0.39064(2) 0.03289(15) Uani 1 1 d . . .
W4 W 0.36635(2) 0.50864(2) 0.45925(2) 0.03661(16) Uani 1 1 d . . .
As5 As 0.30265(3) 0.44735(3) 0.44735(3) 0.0212(5) Uani 1 3 d S T P
O0AA O 0.2681(2) 0.5428(2) 0.4216(2) 0.027(2) Uiso 1 1 d . . .
O9 O 0.2219(3) 0.4828(3) 0.4790(3) 0.036(2) Uani 1 1 d . . .
O10 O 0.3309(3) 0.4826(3) 0.3781(3) 0.032(2) Uani 1 1 d . . .
O13 O 0.3750(2) 0.4749(2) 0.4292(2) 0.022(2) Uani 1 1 d . . .
O14 O 0.2068(3) 0.5506(3) 0.4561(3) 0.042(3) Uani 1 1 d . . .
O15 O 0.2678(3) 0.4949(3) 0.3657(3) 0.035(2) Uiso 1 1 d . . .
O21 O 0.3136(4) 0.5521(3) 0.3631(3) 0.052(3) Uani 1 1 d . . .
O29 O 0.3320(3) 0.5283(2) 0.4294(2) 0.028(2) Uani 1 1 d . . .
O36 O 0.3990(3) 0.5374(3) 0.4551(3) 0.046(3) Uani 1 1 d . . .
O6 O 0.3222(2) 0.4741(3) 0.4797(2) 0.027(2) Uani 1 1 d . . .
O18 O 0.2141(3) 0.4950(3) 0.4118(3) 0.033(2) Uiso 1 1 d . . .
O19 O 0.4140(2) 0.4140(2) 0.4140(2) 0.029(3) Uani 1 3 d S T P
O1AA O 0.4025(2) 0.4025(2) 0.3475(2) 0.015(3) Uani 1 3 d S T P
Na1 Na 0.4273(2) 0.58774(19) 0.43623(18) 0.060(2) Uani 1 1 d . . .
O11 O 0.4712(4) 0.5632(4) 0.4752(4) 0.073(4) Uani 1 1 d . . .
O4AA O 0.4092(3) 0.6256(3) 0.4825(3) 0.049(3) Uani 1 1 d . . .
O6AA O 0.4684(3) 0.6263(3) 0.4137(3) 0.049(3) Uani 1 1 d . . .
O2AA O 0.3700(5) 0.5997(5) 0.4098(5) 0.112(7) Uani 1 1 d . . .
O5AA O 0.3061(7) 0.5984(6) 0.4586(7) 0.063(7) Uani 0.5 1 d . . .
O1 O 0.4568(4) 0.4568(4) 0.4568(4) 0.108(11) Uani 1 3 d S T P

loop_
_atom_site_aniso_label
_atom_site_aniso_U_11
_atom_site_aniso_U_22
_atom_site_aniso_U_33
_atom_site_aniso_U_23
_atom_site_aniso_U_13
_atom_site_aniso_U_12
U1 0.0199(4) 0.0201(3) 0.0219(4) 0.000 0.0003(3) 0.000
W2 0.0322(3) 0.0295(3) 0.0356(3) -0.0011(3) 0.0002(3) 0.0068(2)
W3 0.0401(4) 0.0277(3) 0.0309(3) 0.0020(2) 0.0039(3) 0.0071(2)
W4 0.0392(4) 0.0396(4) 0.0310(3) -0.0093(3) 0.0053(3) -0.0139(3)
As5 0.0212(5) 0.0212(5) 0.0212(5) 0.0024(5) -0.0024(5) -0.0024(5)
O9 0.034(6) 0.038(6) 0.038(6) 0.001(4) 0.011(5) -0.004(5)
O10 0.027(6) 0.040(6) 0.029(5) 0.002(5) -0.001(4) 0.004(5)
O13 0.021(5) 0.025(5) 0.021(5) -0.002(4) 0.008(4) -0.012(4)
O14 0.042(7) 0.032(6) 0.053(7) 0.000(5) 0.006(5) 0.016(5)
O21 0.090(10) 0.035(7) 0.030(6) 0.007(5) 0.011(6) 0.012(6)
O29 0.044(6) 0.030(5) 0.010(4) -0.003(4) -0.009(4) -0.014(4)
O36 0.056(8) 0.041(7) 0.042(7) 0.005(5) 0.002(6) -0.008(6)
O6 0.017(5) 0.039(6) 0.025(5) -0.014(4) 0.003(4) 0.000(4)
O19 0.029(3) 0.029(3) 0.029(3) -0.007(4) -0.007(4) -0.007(4)
O1AA 0.015(3) 0.015(3) 0.015(3) -0.003(3) -0.003(3) 0.003(3)
Na1 0.081(6) 0.053(4) 0.047(4) -0.010(3) 0.009(4) -0.037(4)
O11 0.065(10) 0.074(10) 0.080(11) -0.015(9) 0.005(8) -0.012(8)
O4AA 0.034(6) 0.069(9) 0.043(7) -0.016(6) 0.004(5) -0.004(6)
O6AA 0.039(7) 0.060(8) 0.049(7) 0.002(6) 0.000(5) -0.012(6)
O2AA 0.121(16) 0.121(16) 0.093(14) -0.005(12) -0.045(12) -0.010(13)
O5AA 0.067(18) 0.040(15) 0.08(2) 0.003(13) -0.005(15) 0.012(12)
O1 0.108(11) 0.108(11) 0.108(11) -0.039(8) -0.039(8) -0.039(8)

loop_
_atom_type_symbol
_atom_type_description
_atom_type_scat_dispersion_real
_atom_type_scat_dispersion_imag
_atom_type_scat_source
As As 0.0499 2.0058 'International Tables Vol C Tables 4.2.6.8 and 6.1.1.4'
Na Na 0.0362 0.0249 'International Tables Vol C Tables 4.2.6.8 and 6.1.1.4'
O O 0.0106 0.0060 'International Tables Vol C Tables 4.2.6.8 and 6.1.1.4'
U U -9.6767 9.6646 'International Tables Vol C Tables 4.2.6.8 and 6.1.1.4'
W W -0.8490 6.8722 'International Tables Vol C Tables 4.2.6.8 and 6.1.1.4'

loop_
_geom_angle_atom_site_label_1
_geom_angle_atom_site_label_2
_geom_angle_atom_site_label_3
_geom_angle
_geom_angle_site_symmetry_1
_geom_angle_site_symmetry_3
U1 U1 U1 60.0 17 3
U1 U1 U1 90.0 17 2
U1 U1 U1 60.0 40 2
U1 U1 U1 90.0 40 3
U1 U1 U1 60.0 2 3
U1 U1 U1 60.0 40 17
O10 U1 U1 84.8(3) 36 3
O10 U1 U1 114.4(3) 36 17
O10 U1 U1 119.4(3) . 17
O10 U1 U1 173.9(3) 36 40
O10 U1 U1 173.9(3) . 3
O10 U1 U1 84.8(3) . 40
O10 U1 U1 119.4(3) 36 2
O10 U1 U1 114.4(3) . 2
O10 U1 O10 100.5(5) . 36
O10 U1 O13 69.5(3) 36 36
O10 U1 O13 69.5(3) . .
O10 U1 O13 75.3(3) . 36
O10 U1 O13 75.3(3) 36 .
O10 U1 O19 139.1(3) 36 30
O10 U1 O19 83.3(4) . 30
O10 U1 O19 83.3(4) 36 .
O10 U1 O19 139.1(3) . .
O10 U1 O1AA 149.7(3) . .
O10 U1 O1AA 149.7(3) 36 2
O10 U1 O1AA 95.0(4) . 2
O10 U1 O1AA 95.0(4) 36 .
O13 U1 U1 163.2(2) . 17
O13 U1 U1 109.47(19) . 40
O13 U1 U1 109.5(2) . 3
O13 U1 U1 73.2(2) 36 17
O13 U1 U1 109.47(19) 36 3
O13 U1 U1 73.2(2) . 2
O13 U1 U1 109.5(2) 36 40
O13 U1 U1 163.2(2) 36 2
O13 U1 O13 123.7(4) . 36
O13 U1 O19 140.8(2) 36 .
O13 U1 O19 72.4(3) . .
O13 U1 O19 140.8(2) . 30
O13 U1 O19 72.4(3) 36 30
O19 U1 U1 38.13(17) 30 40
O19 U1 U1 38.13(17) . 3
O19 U1 U1 94.5(3) . 17
O19 U1 U1 38.13(17) 30 17
O19 U1 U1 94.5(3) 30 3
O19 U1 U1 94.5(3) . 40
O19 U1 U1 94.5(3) 30 2
O19 U1 U1 38.13(17) . 2
O19 U1 O19 120.0(6) . 30
O1AA U1 U1 78.9(3) . 40
O1AA U1 U1 78.9(3) 2 17
O1AA U1 U1 30.66(7) . 3
O1AA U1 U1 30.66(7) 2 2
O1AA U1 U1 78.9(3) 2 3
O1AA U1 U1 78.9(3) . 2
O1AA U1 U1 30.66(7) 2 40
O1AA U1 U1 30.66(7) . 17
O1AA U1 O13 140.2(2) 2 36
O1AA U1 O13 140.2(2) . .
O1AA U1 O13 86.2(3) . 36
O1AA U1 O13 86.2(3) 2 .
O1AA U1 O19 68.2(2) 2 30
O1AA U1 O19 68.2(2) . .
O1AA U1 O19 68.2(2) . 30
O1AA U1 O19 68.2(2) 2 .
O1AA U1 O1AA 83.9(7) 2 .
O0AA W2 O9 80.6(4) . 43
O0AA W2 O9 155.6(4) . .
O0AA W2 O6 72.7(4) . 30
O0AA W2 O18 97.6(4) . .
O9 W2 O9 85.0(6) . 43
O9 W2 O6 84.8(4) 43 30
O9 W2 O6 86.5(4) . 30
O14 W2 O0AA 100.1(5) . .
O14 W2 O9 101.7(5) . 43
O14 W2 O9 102.0(5) . .
O14 W2 O6 169.6(4) . 30
O14 W2 O18 99.6(5) . .
O18 W2 O9 88.7(4) . .
O18 W2 O9 158.7(4) . 43
O18 W2 O6 74.5(4) . 30
O0AA W3 O6 68.4(3) . 30
O10 W3 O0AA 153.4(4) . .
O10 W3 O15 84.9(4) . .
O10 W3 O29 90.4(4) . .
O10 W3 O6 85.8(4) . 30
O15 W3 O0AA 92.4(4) . .
O15 W3 O6 70.9(4) . 30
O21 W3 O0AA 100.8(5) . .
O21 W3 O10 105.7(5) . .
O21 W3 O15 102.6(5) . .
O21 W3 O29 102.1(5) . .
O21 W3 O6 166.6(5) . 30
O29 W3 O0AA 81.0(4) . .
O29 W3 O15 155.2(4) . .
O29 W3 O6 84.4(4) . 30
O13 W4 O15 90.6(4) . 43
O13 W4 O29 91.6(4) . .
O13 W4 O6 86.4(3) . .
O13 W4 O18 156.5(4) . 43
O15 W4 O29 158.1(4) 43 .
O15 W4 O6 72.7(4) 43 .
O15 W4 O18 88.9(4) 43 43
O29 W4 O6 85.7(3) . .
O29 W4 O18 80.5(4) . 43
O36 W4 O13 106.3(5) . .
O36 W4 O15 98.8(5) . 43
O36 W4 O29 101.5(5) . .
O36 W4 O6 165.1(5) . .
O36 W4 O18 97.1(5) . 43
O18 W4 O6 71.0(4) 43 .
O6 As5 O6 97.8(4) 43 30
O6 As5 O6 97.8(4) 43 .
O6 As5 O6 97.8(4) 30 .
W2 O0AA W3 122.6(5) . .
W2 O9 W2 151.1(6) . 30
W3 O10 U1 162.5(6) . .
W4 O13 U1 157.2(5) . .
W4 O15 W3 124.5(5) 30 .
W3 O21 Na1 165.0(7) . 36
W3 O29 W4 143.8(5) . .
W4 O36 Na1 157.3(7) . .
W2 O6 W3 94.8(3) 43 43
W2 O6 W4 95.6(3) 43 .
W4 O6 W3 91.6(3) . 43
As5 O6 W2 134.4(4) . 43
As5 O6 W3 117.0(5) . 43
As5 O6 W4 114.0(4) . .
W2 O18 W4 118.7(5) . 30
U1 O19 U1 103.7(4) 3 2
U1 O19 U1 103.7(4) 3 .
U1 O19 U1 103.7(4) 2 .
U1 O1AA U1 118.67(13) 17 .
U1 O1AA U1 118.67(13) 3 .
U1 O1AA U1 118.67(13) 17 3
O21 Na1 O11 99.5(6) 36 .
O21 Na1 O4AA 171.0(6) 36 .
O21 Na1 O2AA 84.8(6) 36 .
O36 Na1 O21 80.6(4) . 36
O36 Na1 O11 79.1(5) . .
O36 Na1 O4AA 97.9(5) . .
O36 Na1 O2AA 82.3(6) . .
O11 Na1 O2AA 159.9(7) . .
O4AA Na1 O11 88.9(5) . .
O4AA Na1 O2AA 86.2(6) . .
O6AA Na1 O21 88.3(5) . 36
O6AA Na1 O36 163.2(6) . .
O6AA Na1 O11 90.4(5) . .
O6AA Na1 O4AA 95.0(5) . .
O6AA Na1 O2AA 109.5(6) . .

loop_
_geom_bond_atom_site_label_1
_geom_bond_atom_site_label_2
_geom_bond_distance
_geom_bond_site_symmetry_2
U1 U1 3.8766(9) 2
U1 U1 3.8766(9) 17
U1 U1 3.8766(9) 40
U1 U1 3.8766(9) 3
U1 O10 2.223(10) 36
U1 O10 2.223(10) .
U1 O13 2.381(9) .
U1 O13 2.381(9) 36
U1 O19 2.464(6) .
U1 O19 2.464(6) 30
U1 O1AA 2.2535(16) 2
U1 O1AA 2.2535(16) .
W2 O0AA 1.849(9) .
W2 O9 1.914(11) .
W2 O9 1.918(12) 43
W2 O14 1.722(9) .
W2 O6 2.277(8) 30
W2 O18 1.893(10) .
W3 O0AA 2.026(10) .
W3 O10 1.839(10) .
W3 O15 1.916(10) .
W3 O21 1.714(11) .
W3 O29 1.905(8) .
W3 O6 2.342(10) 30
W4 O13 1.778(9) .
W4 O15 1.853(10) 43
W4 O29 1.917(9) .
W4 O36 1.691(12) .
W4 O6 2.310(10) .
W4 O18 2.054(10) 43
As5 O6 1.791(8) 30
As5 O6 1.791(8) 43
As5 O6 1.792(8) .
O9 W2 1.917(12) 30
O15 W4 1.852(10) 30
O21 Na1 2.381(13) 36
O36 Na1 2.352(13) .
O6 W2 2.276(8) 43
O6 W3 2.341(10) 43
O18 W4 2.054(10) 30
O19 U1 2.464(6) 2
O19 U1 2.464(6) 3
O1AA U1 2.2534(16) 17
O1AA U1 2.2534(16) 3
Na1 O21 2.381(13) 36
Na1 O11 2.460(17) .
Na1 O4AA 2.416(14) .
Na1 O6AA 2.347(13) .
Na1 O2AA 2.49(2) .

loop_
_twin_individual_id
_twin_individual_mass_fraction_refined
1 0.5064(12)
2 0.4936(12)
